data_7117047
loop_
_publ_author_name
'Qiu Sun'
'Yaorong Wang'
'Dan Yuan'
'Yingming Yao'
'Qi Shen'

_publ_section_title
;
 Zirconium catalysed intermolecular hydroamination reactions of secondary
 amines with alkynes
;
_journal_name_full Chem.Commun.
_journal_page_first 7633
_journal_paper_doi 10.1039/C5cc01780G
_journal_volume 51
_journal_year 2015
_chemical_formula_moiety 'C48 H67 N O2 Zr'
_chemical_formula_sum 'C48 H67 N O2 Zr'
_chemical_formula_weight 781.25
_chemical_name_systematic
; 
 ? 
;
_space_group_IT_number 19
_symmetry_cell_setting orthorhombic
_symmetry_space_group_name_Hall 'P 2ac 2ab'
_symmetry_space_group_name_H-M 'P 21 21 21'
_atom_sites_solution_hydrogens geom
_atom_sites_solution_primary direct
_atom_sites_solution_secondary difmap
_audit_creation_method SHELXL-97
_audit_update_record
;
2015-02-28 deposited with the CCDC.
2015-03-27 downloaded from the CCDC.
;
_cell_angle_alpha 90.00
_cell_angle_beta 90.00
_cell_angle_gamma 90.00
_cell_formula_units_Z 4
_cell_length_a 11.2139(5)
_cell_length_b 17.3710(6)
_cell_length_c 23.2242(11)
_cell_measurement_reflns_used 8031
_cell_measurement_temperature 223(2)
_cell_measurement_theta_max 28.0200
_cell_measurement_theta_min 3.9230
_cell_volume 4524.0(3)
_computing_cell_refinement
;
CrysAlisPro, Agilent Technologies,
Version 1.171.36.28 (release 01-02-2013 CrysAlis171 .NET)
(compiled Feb  1 2013,16:14:44)
;
_computing_data_collection
;
CrysAlisPro, Agilent Technologies,
Version 1.171.36.28 (release 01-02-2013 CrysAlis171 .NET)
(compiled Feb  1 2013,16:14:44)
;
_computing_data_reduction
;
CrysAlisPro, Agilent Technologies,
Version 1.171.36.28 (release 01-02-2013 CrysAlis171 .NET)
(compiled Feb  1 2013,16:14:44)
;
_computing_publication_material
;
O. V. Dolomanov, L. J. Bourhis, R. J. Gildea, J. A. K. Howard and H. Puschmann,
OLEX2: a complete structure solution, refinement and analysis program.
J. Appl. Cryst. (2009). 42, 339-341.
;
_computing_structure_refinement 'SHELXL-97 (Sheldrick, 1997)'
_computing_structure_solution 'SHELXS-97 (Sheldrick, 1990)'
_diffrn_ambient_temperature 223(2)
_diffrn_detector_area_resol_mean 10.4692
_diffrn_measured_fraction_theta_full 0.996
_diffrn_measured_fraction_theta_max 0.996
_diffrn_measurement_device_type 'Xcalibur, Atlas, Gemini'
_diffrn_measurement_method '\w scans'
_diffrn_radiation_monochromator graphite
_diffrn_radiation_source 'fine-focus sealed tube'
_diffrn_radiation_type MoK\a
_diffrn_radiation_wavelength 0.71073
_diffrn_reflns_av_R_equivalents 0.0293
_diffrn_reflns_av_sigmaI/netI 0.0425
_diffrn_reflns_limit_h_max 14
_diffrn_reflns_limit_h_min -12
_diffrn_reflns_limit_k_max 21
_diffrn_reflns_limit_k_min -18
_diffrn_reflns_limit_l_max 28
_diffrn_reflns_limit_l_min -29
_diffrn_reflns_number 21805
_diffrn_reflns_theta_full 26.50
_diffrn_reflns_theta_max 26.50
_diffrn_reflns_theta_min 2.93
_exptl_absorpt_coefficient_mu 0.278
_exptl_absorpt_correction_T_max 1.00000
_exptl_absorpt_correction_T_min 0.79858
_exptl_absorpt_correction_type multi-scan
_exptl_absorpt_process_details
;
CrysAlisPro, Agilent Technologies,
Version 1.171.36.28 (release 01-02-2013 CrysAlis171 .NET)
(compiled Feb  1 2013,16:14:44)
Empirical absorption correction using spherical harmonics,
 implemented in SCALE3 ABSPACK scaling algorithm.
;
_exptl_crystal_colour yellow
_exptl_crystal_density_diffrn 1.147
_exptl_crystal_density_method 'not measured'
_exptl_crystal_description block
_exptl_crystal_F_000 1672
_exptl_crystal_size_max 0.70
_exptl_crystal_size_mid 0.70
_exptl_crystal_size_min 0.40
_refine_diff_density_max 0.817
_refine_diff_density_min -0.735
_refine_diff_density_rms 0.057
_refine_ls_abs_structure_details 'Flack H D (1983), Acta Cryst. A39, 876-881'
_refine_ls_abs_structure_Flack -0.02(4)
_refine_ls_extinction_method none
_refine_ls_goodness_of_fit_ref 1.048
_refine_ls_hydrogen_treatment constr
_refine_ls_matrix_type full
_refine_ls_number_parameters 445
_refine_ls_number_reflns 9286
_refine_ls_number_restraints 4
_refine_ls_restrained_S_all 1.050
_refine_ls_R_factor_all 0.0582
_refine_ls_R_factor_gt 0.0469
_refine_ls_shift/su_max 0.002
_refine_ls_shift/su_mean 0.000
_refine_ls_structure_factor_coef Fsqd
_refine_ls_weighting_details 'calc w=1/[\s^2^(Fo^2^)+(0.0525P)^2^+2.8677P] where P=(Fo^2^+2Fc^2^)/3'
_refine_ls_weighting_scheme calc
_refine_ls_wR_factor_gt 0.1097
_refine_ls_wR_factor_ref 0.1162
_reflns_number_gt 8132
_reflns_number_total 9286
_reflns_threshold_expression >2sigma(I)
_cod_data_source_file c5cc01780g2.cif
_cod_data_source_block g130704b
_cod_database_code 7117047

loop_
_symmetry_equiv_pos_as_xyz
'x, y, z'
'-x+1/2, -y, z+1/2'
'x+1/2, -y+1/2, -z'
'-x, y+1/2, -z+1/2'

loop_
_atom_site_label
_atom_site_type_symbol
_atom_site_fract_x
_atom_site_fract_y
_atom_site_fract_z
_atom_site_U_iso_or_equiv
_atom_site_adp_type
_atom_site_occupancy
_atom_site_symmetry_multiplicity
_atom_site_calc_flag
_atom_site_refinement_flags
_atom_site_disorder_assembly
_atom_site_disorder_group
Zr1 Zr -0.06190(3) 0.922864(17) 0.773307(14) 0.03282(9) Uani 1 1 d . . .
N1 N 0.0722(3) 0.82435(14) 0.74828(12) 0.0337(6) Uani 1 1 d . . .
O1 O -0.0918(2) 0.91400(12) 0.68890(10) 0.0362(5) Uani 1 1 d . . .
O2 O 0.0271(2) 0.90994(13) 0.84725(10) 0.0377(5) Uani 1 1 d . . .
C1 C 0.1820(3) 0.86591(18) 0.72868(18) 0.0382(7) Uani 1 1 d . B .
H1A H 0.2097 0.8986 0.7604 0.046 Uiso 1 1 calc R . .
H1B H 0.1597 0.9000 0.6968 0.046 Uiso 1 1 calc R . .
C2 C 0.2862(4) 0.8160(2) 0.70897(19) 0.0534(10) Uani 1 1 d D . .
H2A H 0.2569 0.7760 0.6827 0.064 Uiso 1 1 calc R A 1
H2B H 0.3219 0.7905 0.7424 0.064 Uiso 1 1 calc R A 1
C3 C 0.3811(14) 0.8645(11) 0.6783(7) 0.123(3) Uani 0.50 1 d PD B 1
H3A H 0.4413 0.8307 0.6612 0.147 Uiso 0.50 1 calc PR B 1
H3B H 0.3440 0.8945 0.6474 0.147 Uiso 0.50 1 calc PR B 1
C4 C 0.4400(11) 0.9186(7) 0.7216(8) 0.123(3) Uani 0.50 1 d PD B 1
H4A H 0.5000 0.9492 0.7022 0.184 Uiso 0.50 1 calc PR B 1
H4B H 0.4772 0.8886 0.7519 0.184 Uiso 0.50 1 calc PR B 1
H4C H 0.3801 0.9523 0.7381 0.184 Uiso 0.50 1 calc PR B 1
C3A C 0.4010(11) 0.8589(10) 0.6988(10) 0.123(3) Uani 0.50 1 d PD B 2
H3A1 H 0.4343 0.8718 0.7366 0.147 Uiso 0.50 1 calc PR B 2
H3A2 H 0.4568 0.8230 0.6806 0.147 Uiso 0.50 1 calc PR B 2
C4A C 0.4013(12) 0.9308(7) 0.6639(8) 0.123(3) Uani 0.50 1 d PD B 2
H4A1 H 0.4821 0.9502 0.6608 0.184 Uiso 0.50 1 calc PR B 2
H4A2 H 0.3513 0.9691 0.6823 0.184 Uiso 0.50 1 calc PR B 2
H4A3 H 0.3706 0.9198 0.6257 0.184 Uiso 0.50 1 calc PR B 2
C5 C -0.0583(3) 0.87929(17) 0.63919(14) 0.0331(7) Uani 1 1 d . . .
C6 C -0.0812(3) 0.91065(17) 0.58468(14) 0.0333(7) Uani 1 1 d . . .
C7 C -0.0357(3) 0.87123(19) 0.53713(15) 0.0359(8) Uani 1 1 d . . .
H7 H -0.0509 0.8914 0.5003 0.043 Uiso 1 1 calc R . .
C8 C 0.0305(3) 0.80401(19) 0.54101(15) 0.0362(8) Uani 1 1 d . . .
C9 C 0.0490(4) 0.77354(18) 0.59534(15) 0.0395(8) Uani 1 1 d . . .
H9 H 0.0917 0.7273 0.5993 0.047 Uiso 1 1 calc R . .
C10 C 0.0055(3) 0.81026(19) 0.64387(15) 0.0352(8) Uani 1 1 d . . .
C11 C 0.0209(3) 0.77342(19) 0.70220(15) 0.0389(8) Uani 1 1 d . . .
H11A H -0.0570 0.7548 0.7152 0.047 Uiso 1 1 calc R . .
H11B H 0.0729 0.7284 0.6979 0.047 Uiso 1 1 calc R . .
C12 C -0.1527(4) 0.98577(19) 0.57706(16) 0.0390(8) Uani 1 1 d . . .
C13 C -0.0765(4) 1.05249(19) 0.60019(18) 0.0514(10) Uani 1 1 d . . .
H13A H -0.1216 1.1000 0.5979 0.077 Uiso 1 1 calc R . .
H13B H -0.0046 1.0571 0.5772 0.077 Uiso 1 1 calc R . .
H13C H -0.0552 1.0424 0.6400 0.077 Uiso 1 1 calc R . .
C14 C -0.2725(4) 0.9805(2) 0.60794(18) 0.0478(9) Uani 1 1 d . . .
H14A H -0.2593 0.9706 0.6485 0.072 Uiso 1 1 calc R . .
H14B H -0.3191 0.9389 0.5915 0.072 Uiso 1 1 calc R . .
H14C H -0.3154 1.0286 0.6034 0.072 Uiso 1 1 calc R . .
C15 C -0.1808(5) 1.0023(3) 0.51333(19) 0.0587(12) Uani 1 1 d . . .
H15A H -0.2253 1.0500 0.5103 0.088 Uiso 1 1 calc R . .
H15B H -0.2278 0.9604 0.4976 0.088 Uiso 1 1 calc R . .
H15C H -0.1068 1.0069 0.4919 0.088 Uiso 1 1 calc R . .
C16 C 0.0836(3) 0.7636(2) 0.48783(17) 0.0429(9) Uani 1 1 d . . .
C17 C 0.0481(6) 0.8035(3) 0.4313(2) 0.0798(16) Uani 1 1 d . . .
H17A H 0.0878 0.7784 0.3993 0.120 Uiso 1 1 calc R . .
H17B H 0.0717 0.8572 0.4327 0.120 Uiso 1 1 calc R . .
H17C H -0.0376 0.8001 0.4262 0.120 Uiso 1 1 calc R . .
C18 C 0.0405(6) 0.6816(3) 0.4853(2) 0.087(2) Uani 1 1 d . . .
H18A H 0.0646 0.6547 0.5200 0.131 Uiso 1 1 calc R . .
H18B H 0.0749 0.6563 0.4520 0.131 Uiso 1 1 calc R . .
H18C H -0.0457 0.6811 0.4822 0.131 Uiso 1 1 calc R . .
C19 C 0.2191(5) 0.7669(4) 0.4918(3) 0.0875(17) Uani 1 1 d . . .
H19A H 0.2452 0.7398 0.5261 0.131 Uiso 1 1 calc R . .
H19B H 0.2446 0.8202 0.4939 0.131 Uiso 1 1 calc R . .
H19C H 0.2536 0.7428 0.4580 0.131 Uiso 1 1 calc R . .
C20 C 0.1222(3) 0.87490(19) 0.87265(15) 0.0351(7) Uani 1 1 d . . .
C21 C 0.1791(3) 0.90519(19) 0.92174(15) 0.0390(8) Uani 1 1 d . . .
C22 C 0.2792(4) 0.8652(2) 0.94164(16) 0.0412(8) Uani 1 1 d . . .
H22 H 0.3183 0.8846 0.9744 0.049 Uiso 1 1 calc R . .
C23 C 0.3247(3) 0.7994(2) 0.91667(15) 0.0376(8) Uani 1 1 d . . .
C24 C 0.2652(3) 0.77010(19) 0.86906(15) 0.0382(8) Uani 1 1 d . . .
H24 H 0.2934 0.7252 0.8510 0.046 Uiso 1 1 calc R . .
C25 C 0.1633(3) 0.80705(19) 0.84769(15) 0.0356(8) Uani 1 1 d . . .
C26 C 0.0971(3) 0.77273(18) 0.79814(14) 0.0355(8) Uani 1 1 d . . .
H26A H 0.1427 0.7285 0.7841 0.043 Uiso 1 1 calc R . .
H26B H 0.0207 0.7531 0.8125 0.043 Uiso 1 1 calc R . .
C27 C 0.1369(4) 0.9791(2) 0.95109(16) 0.0451(9) Uani 1 1 d . . .
C28 C 0.1537(4) 1.0464(2) 0.90886(18) 0.0523(10) Uani 1 1 d . . .
H28A H 0.2380 1.0536 0.9013 0.078 Uiso 1 1 calc R . .
H28B H 0.1210 1.0930 0.9256 0.078 Uiso 1 1 calc R . .
H28C H 0.1127 1.0350 0.8731 0.078 Uiso 1 1 calc R . .
C29 C 0.0049(4) 0.9721(2) 0.96830(19) 0.0549(11) Uani 1 1 d . . .
H29A H -0.0421 0.9588 0.9347 0.082 Uiso 1 1 calc R . .
H29B H -0.0226 1.0207 0.9839 0.082 Uiso 1 1 calc R . .
H29C H -0.0037 0.9321 0.9972 0.082 Uiso 1 1 calc R . .
C30 C 0.2066(5) 0.9976(3) 1.00591(19) 0.0622(13) Uani 1 1 d . . .
H30A H 0.1979 0.9555 1.0331 0.093 Uiso 1 1 calc R . .
H30B H 0.1758 1.0445 1.0229 0.093 Uiso 1 1 calc R . .
H30C H 0.2902 1.0043 0.9966 0.093 Uiso 1 1 calc R . .
C31 C 0.4408(4) 0.7634(2) 0.94047(16) 0.0459(8) Uani 1 1 d . . .
C32 C 0.4211(6) 0.7410(3) 1.0037(2) 0.0781(16) Uani 1 1 d . . .
H32A H 0.3630 0.6997 1.0058 0.117 Uiso 1 1 calc R . .
H32B H 0.3919 0.7853 1.0249 0.117 Uiso 1 1 calc R . .
H32C H 0.4959 0.7239 1.0203 0.117 Uiso 1 1 calc R . .
C33 C 0.5414(4) 0.8223(3) 0.9358(3) 0.0780(16) Uani 1 1 d . . .
H33A H 0.6138 0.8009 0.9522 0.117 Uiso 1 1 calc R . .
H33B H 0.5196 0.8686 0.9566 0.117 Uiso 1 1 calc R . .
H33C H 0.5549 0.8348 0.8956 0.117 Uiso 1 1 calc R . .
C34 C 0.4782(4) 0.6918(2) 0.9069(2) 0.0576(11) Uani 1 1 d . . .
H34A H 0.4891 0.7050 0.8667 0.086 Uiso 1 1 calc R . .
H34B H 0.4168 0.6527 0.9103 0.086 Uiso 1 1 calc R . .
H34C H 0.5525 0.6721 0.9224 0.086 Uiso 1 1 calc R . .
C35 C -0.2442(5) 0.8840(3) 0.8044(3) 0.0720(5) Uani 1 1 d . . .
H35A H -0.2533 0.8952 0.8455 0.086 Uiso 1 1 calc R . .
H35B H -0.3070 0.9113 0.7833 0.086 Uiso 1 1 calc R . .
C36 C -0.2538(5) 0.8005(3) 0.7943(3) 0.0720(5) Uani 1 1 d . . .
C37 C -0.2927(4) 0.7710(3) 0.7421(3) 0.0720(5) Uani 1 1 d . . .
H37 H -0.3166 0.8054 0.7131 0.086 Uiso 1 1 calc R . .
C38 C -0.2977(4) 0.6928(3) 0.7313(3) 0.0720(5) Uani 1 1 d . . .
H38 H -0.3250 0.6745 0.6955 0.086 Uiso 1 1 calc R . .
C39 C -0.2630(4) 0.6434(3) 0.7725(3) 0.0720(5) Uani 1 1 d . . .
H39 H -0.2668 0.5902 0.7651 0.086 Uiso 1 1 calc R . .
C40 C -0.2230(5) 0.6677(3) 0.8237(3) 0.0720(5) Uani 1 1 d . . .
H40 H -0.1993 0.6319 0.8518 0.086 Uiso 1 1 calc R . .
C41 C -0.2169(5) 0.7475(3) 0.8350(3) 0.0720(5) Uani 1 1 d . . .
H41 H -0.1874 0.7647 0.8706 0.086 Uiso 1 1 calc R . .
C42 C -0.0279(4) 1.05272(18) 0.76804(19) 0.0463(9) Uani 1 1 d . . .
H42A H 0.0316 1.0709 0.7958 0.056 Uiso 1 1 calc R . .
H42B H -0.0082 1.0704 0.7291 0.056 Uiso 1 1 calc R . .
C43 C -0.1527(4) 1.07051(19) 0.78534(15) 0.0449(9) Uani 1 1 d . . .
C44 C -0.1886(5) 1.0694(3) 0.84261(17) 0.0602(12) Uani 1 1 d . . .
H44 H -0.1307 1.0622 0.8714 0.072 Uiso 1 1 calc R . .
C45 C -0.3046(6) 1.0784(4) 0.8584(2) 0.0869(17) Uani 1 1 d . . .
H45 H -0.3259 1.0775 0.8976 0.104 Uiso 1 1 calc R . .
C46 C -0.3916(5) 1.0892(4) 0.8164(2) 0.0834(16) Uani 1 1 d . . .
H46 H -0.4718 1.0954 0.8272 0.100 Uiso 1 1 calc R . .
C47 C -0.3603(5) 1.0906(3) 0.75931(19) 0.0626(12) Uani 1 1 d . . .
H47 H -0.4187 1.0980 0.7308 0.075 Uiso 1 1 calc R . .
C48 C -0.2426(4) 1.0810(2) 0.74416(16) 0.0477(9) Uani 1 1 d . . .
H48 H -0.2218 1.0816 0.7049 0.057 Uiso 1 1 calc R . .

loop_
_atom_site_aniso_label
_atom_site_aniso_U_11
_atom_site_aniso_U_22
_atom_site_aniso_U_33
_atom_site_aniso_U_23
_atom_site_aniso_U_13
_atom_site_aniso_U_12
Zr1 0.03202(16) 0.02549(14) 0.04095(16) -0.00111(13) 0.00168(16) 0.00237(13)
N1 0.0337(16) 0.0247(12) 0.0427(14) -0.0009(10) -0.0032(13) 0.0025(12)
O1 0.0403(14) 0.0275(11) 0.0408(12) -0.0005(10) -0.0020(10) 0.0093(10)
O2 0.0365(14) 0.0333(13) 0.0434(13) -0.0030(10) -0.0025(10) 0.0060(10)
C1 0.0327(18) 0.0332(16) 0.0489(19) 0.0003(17) -0.0008(19) 0.0007(13)
C2 0.040(2) 0.059(2) 0.061(3) -0.0064(19) 0.0096(19) 0.0073(19)
C3 0.063(4) 0.099(4) 0.207(10) 0.021(6) 0.049(6) 0.013(4)
C4 0.063(4) 0.099(4) 0.207(10) 0.021(6) 0.049(6) 0.013(4)
C3A 0.063(4) 0.099(4) 0.207(10) 0.021(6) 0.049(6) 0.013(4)
C4A 0.063(4) 0.099(4) 0.207(10) 0.021(6) 0.049(6) 0.013(4)
C5 0.0285(17) 0.0313(16) 0.0395(17) -0.0044(13) -0.0005(16) -0.0017(15)
C6 0.0321(19) 0.0266(16) 0.0411(17) 0.0001(12) -0.0022(14) -0.0006(13)
C7 0.031(2) 0.0343(17) 0.0427(19) 0.0032(14) -0.0027(15) -0.0025(13)
C8 0.030(2) 0.0356(17) 0.0430(19) -0.0054(14) 0.0016(15) -0.0045(13)
C9 0.039(2) 0.0305(16) 0.0489(19) -0.0065(14) -0.0041(18) 0.0057(16)
C10 0.0325(19) 0.0288(16) 0.0443(19) -0.0013(14) -0.0070(15) 0.0005(13)
C11 0.046(2) 0.0241(16) 0.0462(19) 0.0004(14) -0.0065(16) 0.0039(14)
C12 0.043(2) 0.0317(17) 0.0429(19) 0.0033(14) -0.0027(17) 0.0057(15)
C13 0.064(3) 0.0293(17) 0.061(2) 0.0031(15) 0.004(2) -0.0009(17)
C14 0.038(2) 0.046(2) 0.059(2) -0.0047(18) -0.0067(19) 0.0098(17)
C15 0.071(3) 0.051(2) 0.053(2) 0.005(2) -0.014(2) 0.017(2)
C16 0.037(2) 0.0387(18) 0.053(2) -0.0040(16) 0.0080(17) 0.0031(15)
C17 0.100(4) 0.076(3) 0.063(3) 0.003(2) 0.026(3) 0.027(3)
C18 0.119(5) 0.053(3) 0.089(4) -0.028(3) 0.047(4) -0.014(3)
C19 0.055(3) 0.105(4) 0.103(4) 0.005(4) 0.021(3) 0.009(3)
C20 0.034(2) 0.0309(17) 0.0401(19) 0.0014(14) -0.0004(15) 0.0000(14)
C21 0.042(2) 0.0359(19) 0.0394(18) -0.0035(14) 0.0011(16) 0.0009(15)
C22 0.046(2) 0.040(2) 0.0372(19) -0.0023(15) -0.0055(17) -0.0013(16)
C23 0.036(2) 0.0351(18) 0.0413(19) 0.0027(14) 0.0005(16) -0.0003(15)
C24 0.044(2) 0.0290(17) 0.0419(19) 0.0004(14) 0.0015(16) 0.0011(15)
C25 0.040(2) 0.0306(17) 0.0362(18) 0.0013(13) -0.0009(15) -0.0013(14)
C26 0.047(2) 0.0275(16) 0.0325(16) 0.0006(13) -0.0011(15) 0.0060(14)
C27 0.060(3) 0.0332(19) 0.042(2) -0.0073(15) -0.0022(19) 0.0063(17)
C28 0.066(3) 0.0373(19) 0.054(2) -0.0052(17) -0.003(2) -0.0068(18)
C29 0.068(3) 0.041(2) 0.055(2) -0.0044(18) 0.015(2) 0.0098(19)
C30 0.087(4) 0.049(2) 0.051(2) -0.0158(19) -0.012(2) 0.017(2)
C31 0.041(2) 0.0470(19) 0.050(2) -0.0020(16) -0.009(2) 0.0054(19)
C32 0.095(4) 0.086(3) 0.053(3) 0.002(2) -0.014(3) 0.039(3)
C33 0.041(3) 0.069(3) 0.125(5) -0.022(3) -0.009(3) -0.004(2)
C34 0.051(3) 0.055(2) 0.067(3) -0.006(2) -0.009(2) 0.016(2)
C35 0.0524(11) 0.0639(10) 0.0996(15) 0.0067(10) 0.0053(11) -0.0049(8)
C36 0.0524(11) 0.0639(10) 0.0996(15) 0.0067(10) 0.0053(11) -0.0049(8)
C37 0.0524(11) 0.0639(10) 0.0996(15) 0.0067(10) 0.0053(11) -0.0049(8)
C38 0.0524(11) 0.0639(10) 0.0996(15) 0.0067(10) 0.0053(11) -0.0049(8)
C39 0.0524(11) 0.0639(10) 0.0996(15) 0.0067(10) 0.0053(11) -0.0049(8)
C40 0.0524(11) 0.0639(10) 0.0996(15) 0.0067(10) 0.0053(11) -0.0049(8)
C41 0.0524(11) 0.0639(10) 0.0996(15) 0.0067(10) 0.0053(11) -0.0049(8)
C42 0.059(3) 0.0274(16) 0.052(2) -0.0015(15) -0.006(2) 0.0027(14)
C43 0.065(2) 0.0189(15) 0.050(2) -0.0024(15) -0.0059(18) 0.0063(16)
C44 0.078(3) 0.064(3) 0.039(2) -0.003(2) -0.004(2) 0.022(3)
C45 0.099(5) 0.114(4) 0.047(3) 0.012(3) 0.015(3) 0.034(4)
C46 0.068(3) 0.113(4) 0.069(3) 0.004(3) 0.016(3) 0.028(3)
C47 0.069(3) 0.064(3) 0.056(3) -0.001(2) -0.004(2) 0.015(2)
C48 0.066(3) 0.0336(18) 0.0440(19) 0.0042(16) -0.0012(18) 0.004(2)

loop_
_atom_type_symbol
_atom_type_description
_atom_type_scat_dispersion_real
_atom_type_scat_dispersion_imag
_atom_type_scat_source
C C 0.0033 0.0016 'International Tables Vol C Tables 4.2.6.8 and 6.1.1.4'
H H 0.0000 0.0000 'International Tables Vol C Tables 4.2.6.8 and 6.1.1.4'
N N 0.0061 0.0033 'International Tables Vol C Tables 4.2.6.8 and 6.1.1.4'
O O 0.0106 0.0060 'International Tables Vol C Tables 4.2.6.8 and 6.1.1.4'
Zr Zr -2.9673 0.5597 'International Tables Vol C Tables 4.2.6.8 and 6.1.1.4'

loop_
_geom_angle_atom_site_label_1
_geom_angle_atom_site_label_2
_geom_angle_atom_site_label_3
_geom_angle
_geom_angle_site_symmetry_1
_geom_angle_site_symmetry_3
O1 Zr1 O2 156.85(9) . .
O1 Zr1 C35 97.97(17) . .
O2 Zr1 C35 98.20(17) . .
O1 Zr1 C42 92.95(13) . .
O2 Zr1 C42 94.21(12) . .
C35 Zr1 C42 117.35(16) . .
O1 Zr1 N1 78.94(9) . .
O2 Zr1 N1 79.13(9) . .
C35 Zr1 N1 115.97(15) . .
C42 Zr1 N1 126.67(13) . .
O1 Zr1 C43 96.24(10) . .
O2 Zr1 C43 101.57(10) . .
C35 Zr1 C43 84.98(16) . .
C42 Zr1 C43 32.42(13) . .
N1 Zr1 C43 158.87(11) . .
C26 N1 C1 111.8(3) . .
C26 N1 C11 105.7(2) . .
C1 N1 C11 112.4(3) . .
C26 N1 Zr1 111.4(2) . .
C1 N1 Zr1 104.48(17) . .
C11 N1 Zr1 111.1(2) . .
C5 O1 Zr1 145.6(2) . .
C20 O2 Zr1 144.4(2) . .
N1 C1 C2 116.5(3) . .
C3A C2 C1 114.9(9) . .
C3A C2 C3 20.2(11) . .
C1 C2 C3 111.0(9) . .
C4 C3 C2 109.5(10) . .
C4A C3A C2 120.1(11) . .
O1 C5 C10 117.1(3) . .
O1 C5 C6 123.1(3) . .
C10 C5 C6 119.8(3) . .
C7 C6 C5 117.2(3) . .
C7 C6 C12 121.0(3) . .
C5 C6 C12 121.8(3) . .
C8 C7 C6 123.9(3) . .
C9 C8 C7 117.5(3) . .
C9 C8 C16 119.9(3) . .
C7 C8 C16 122.6(3) . .
C10 C9 C8 120.9(3) . .
C9 C10 C5 120.8(3) . .
C9 C10 C11 119.7(3) . .
C5 C10 C11 119.4(3) . .
N1 C11 C10 115.7(3) . .
C14 C12 C13 111.8(3) . .
C14 C12 C15 106.5(3) . .
C13 C12 C15 108.0(3) . .
C14 C12 C6 110.7(3) . .
C13 C12 C6 108.0(3) . .
C15 C12 C6 112.0(3) . .
C18 C16 C19 111.0(4) . .
C18 C16 C17 108.0(4) . .
C19 C16 C17 107.1(4) . .
C18 C16 C8 109.8(3) . .
C19 C16 C8 108.7(4) . .
C17 C16 C8 112.3(3) . .
O2 C20 C25 117.2(3) . .
O2 C20 C21 122.6(3) . .
C25 C20 C21 120.2(3) . .
C22 C21 C20 116.5(3) . .
C22 C21 C27 121.2(3) . .
C20 C21 C27 122.3(3) . .
C23 C22 C21 124.7(3) . .
C22 C23 C24 117.4(3) . .
C22 C23 C31 119.7(3) . .
C24 C23 C31 122.8(3) . .
C23 C24 C25 120.4(3) . .
C20 C25 C24 120.7(3) . .
C20 C25 C26 119.6(3) . .
C24 C25 C26 119.7(3) . .
N1 C26 C25 116.8(3) . .
C30 C27 C21 112.9(3) . .
C30 C27 C28 108.0(3) . .
C21 C27 C28 108.4(3) . .
C30 C27 C29 107.0(4) . .
C21 C27 C29 110.3(3) . .
C28 C27 C29 110.2(4) . .
C34 C31 C33 107.8(4) . .
C34 C31 C32 108.7(3) . .
C33 C31 C32 110.1(4) . .
C34 C31 C23 112.2(3) . .
C33 C31 C23 109.0(3) . .
C32 C31 C23 108.9(4) . .
C36 C35 Zr1 107.9(4) . .
C41 C36 C37 116.4(5) . .
C41 C36 C35 121.7(5) . .
C37 C36 C35 121.8(5) . .
C38 C37 C36 122.3(5) . .
C39 C38 C37 119.1(6) . .
C40 C39 C38 121.9(5) . .
C39 C40 C41 119.4(5) . .
C36 C41 C40 120.8(6) . .
C43 C42 Zr1 91.9(2) . .
C44 C43 C48 116.5(4) . .
C44 C43 C42 121.9(4) . .
C48 C43 C42 121.3(3) . .
C44 C43 Zr1 101.0(3) . .
C48 C43 Zr1 108.4(2) . .
C42 C43 Zr1 55.65(16) . .
C45 C44 C43 122.3(4) . .
C44 C45 C46 119.7(4) . .
C47 C46 C45 120.1(5) . .
C46 C47 C48 119.3(5) . .
C47 C48 C43 122.1(4) . .

loop_
_geom_bond_atom_site_label_1
_geom_bond_atom_site_label_2
_geom_bond_distance
_geom_bond_site_symmetry_2
Zr1 O1 1.995(2) .
Zr1 O2 1.999(2) .
Zr1 C35 2.271(5) .
Zr1 C42 2.291(3) .
Zr1 N1 2.351(3) .
Zr1 C43 2.773(3) .
N1 C26 1.491(4) .
N1 C1 1.498(4) .
N1 C11 1.503(4) .
O1 C5 1.355(4) .
O2 C20 1.363(4) .
C1 C2 1.526(5) .
C2 C3A 1.507(9) .
C2 C3 1.532(9) .
C3 C4 1.526(10) .
C3A C4A 1.489(9) .
C5 C10 1.401(5) .
C5 C6 1.402(5) .
C6 C7 1.396(5) .
C6 C12 1.542(5) .
C7 C8 1.387(5) .
C8 C9 1.384(5) .
C8 C16 1.540(5) .
C9 C10 1.384(5) .
C10 C11 1.508(5) .
C12 C14 1.525(6) .
C12 C13 1.537(5) .
C12 C15 1.540(5) .
C16 C18 1.505(6) .
C16 C19 1.523(6) .
C16 C17 1.537(6) .
C20 C25 1.392(5) .
C20 C21 1.408(5) .
C21 C22 1.399(5) .
C21 C27 1.529(5) .
C22 C23 1.380(5) .
C23 C24 1.388(5) .
C23 C31 1.546(5) .
C24 C25 1.401(5) .
C25 C26 1.494(5) .
C27 C30 1.528(6) .
C27 C28 1.537(5) .
C27 C29 1.538(6) .
C31 C34 1.527(5) .
C31 C33 1.527(6) .
C31 C32 1.535(6) .
C35 C36 1.473(7) .
C36 C41 1.383(7) .
C36 C37 1.386(7) .
C37 C38 1.383(7) .
C38 C39 1.343(8) .
C39 C40 1.339(8) .
C40 C41 1.412(7) .
C42 C43 1.488(6) .
C43 C44 1.390(5) .
C43 C48 1.402(5) .
C44 C45 1.361(7) .
C45 C46 1.392(8) .
C46 C47 1.373(7) .
C47 C48 1.376(6) .
